data_7718184
loop_
_publ_author_name
'Mol&#x10d;anov, Lidija'
'Krawczuk, Anna'
'Pavi&#x107;, Luka'
'Juri&#x107;, Marijana'
'Andro&#x161; Dubraja, Lidija'
'Mol&#x10d;anov, Kre&#x161;imir'

_publ_section_title
;
 Charge transfer between a metal-bound halide and a quinone through
 &#x3c0;-hole interactions leads to bulk conductivity.
;
_journal_issue 14
_journal_name_full 'Dalton transactions (Cambridge, England : 2003)'
_journal_page_first 5796
_journal_page_last 5804
_journal_paper_doi 10.1039/d4dt02961e
_journal_volume 54
_journal_year 2025
_chemical_formula_moiety 'C15 H11 Cl Cu I N3, C6 Br4 O'
_chemical_formula_sum 'C21 H11 Br4 Cl Cu I N3 O2'
_chemical_formula_weight 882.83
_space_group_IT_number 14
_space_group_name_Hall '-P 2yn'
_space_group_name_H-M_alt 'P 1 21/n 1'
_symmetry_cell_setting monoclinic
_symmetry_space_group_name_Hall '-P 2yn'
_symmetry_space_group_name_H-M 'P 1 21/n 1'
_atom_sites_solution_hydrogens geom
_audit_creation_date 2022-07-08T11:38:47-00:00
_audit_creation_method 'WinGX routine CIF_UPDATE'
_audit_update_record
;
2023-11-27 deposited with the CCDC.	2025-02-20 downloaded from the CCDC.
;
_cell_angle_alpha 90
_cell_angle_beta 107.596(3)
_cell_angle_gamma 90
_cell_formula_units_Z 4
_cell_length_a 10.2662(3)
_cell_length_b 22.1191(5)
_cell_length_c 11.6140(3)
_cell_measurement_reflns_used 10911
_cell_measurement_temperature 293(2)
_cell_measurement_theta_max 31.21
_cell_measurement_theta_min 2.954
_cell_volume 2513.90(12)
_computing_cell_refinement 'CrysAlisPro 1.171.41.120a (Rigaku OD, 2021)'
_computing_data_collection 'CrysAlisPro 1.171.41.120a (Rigaku OD, 2021)'
_computing_data_reduction 'CrysAlisPro 1.171.41.120a (Rigaku OD, 2021)'
_computing_structure_refinement 'SHELXL-2017/1 (Sheldrick, 2017)'
_diffrn_ambient_temperature 293(2)
_diffrn_detector_area_resol_mean 10
_diffrn_measured_fraction_theta_full 0.997
_diffrn_measured_fraction_theta_max 0.841
_diffrn_measurement_device_type 'XtaLAB Synergy, Dualflex, HyPix'
_diffrn_measurement_method '\w scans'
_diffrn_radiation_monochromator mirror
_diffrn_radiation_type MoK\a
_diffrn_radiation_wavelength 0.71073
_diffrn_reflns_av_R_equivalents 0.0219
_diffrn_reflns_av_unetI/netI 0.0348
_diffrn_reflns_Laue_measured_fraction_full 0.997
_diffrn_reflns_Laue_measured_fraction_max 0.841
_diffrn_reflns_limit_h_max 10
_diffrn_reflns_limit_h_min -14
_diffrn_reflns_limit_k_max 30
_diffrn_reflns_limit_k_min -30
_diffrn_reflns_limit_l_max 16
_diffrn_reflns_limit_l_min -17
_diffrn_reflns_number 23985
_diffrn_reflns_point_group_measured_fraction_full 0.997
_diffrn_reflns_point_group_measured_fraction_max 0.841
_diffrn_reflns_theta_full 25.242
_diffrn_reflns_theta_max 32.154
_diffrn_reflns_theta_min 2.966
_diffrn_source 'micro-focus sealed X-ray tube'
_exptl_absorpt_coefficient_mu 8.586
_exptl_absorpt_correction_T_max 1
_exptl_absorpt_correction_T_min 0.479
_exptl_absorpt_correction_type gaussian
_exptl_absorpt_process_details
;
        CrysAlisPro 1.171.41.120a (Rigaku Oxford Diffraction, 2021)
Numerical absorption correction based on gaussian integration over
        a multifaceted crystal model
        Empirical absorption correction using spherical harmonics,
        implemented in SCALE3 ABSPACK scaling algorithm.
;
_exptl_crystal_colour black
_exptl_crystal_density_diffrn 2.333
_exptl_crystal_description prism
_exptl_crystal_F_000 1652
_exptl_crystal_size_max 0.261
_exptl_crystal_size_mid 0.146
_exptl_crystal_size_min 0.125
_refine_diff_density_max 3.054
_refine_diff_density_min -1.916
_refine_diff_density_rms 0.248
_refine_ls_extinction_method none
_refine_ls_goodness_of_fit_ref 1
_refine_ls_hydrogen_treatment constr
_refine_ls_matrix_type full
_refine_ls_number_parameters 298
_refine_ls_number_reflns 7445
_refine_ls_number_restraints 0
_refine_ls_restrained_S_all 1
_refine_ls_R_factor_all 0.0839
_refine_ls_R_factor_gt 0.0653
_refine_ls_shift/su_max 0.001
_refine_ls_shift/su_mean 0
_refine_ls_structure_factor_coef Fsqd
_refine_ls_weighting_details 'w=1/[\s^2^(Fo^2^)+(0.1264P)^2^+14.5354P] where P=(Fo^2^+2Fc^2^)/3'
_refine_ls_weighting_scheme calc
_refine_ls_wR_factor_ref 0.2131
_reflns_number_gt 5716
_reflns_number_total 7445
_reflns_threshold_expression 'I > 2\s(I)'
_cod_data_source_file d4dt02961e2.cif
_cod_data_source_block lidija_r59_crni_2_auto
_cod_depositor_comments 'Adding full bibliography for 7718182--7718185.cif.'
_cod_original_sg_symbol_H-M 'P 21/n'
_cod_database_code 7718184

loop_
_space_group_symop_id
_space_group_symop_operation_xyz
1 x,y,z
2 1/2-x,1/2+y,1/2-z
3 -x,-y,-z
4 1/2+x,1/2-y,1/2+z

loop_
_atom_site_label
_atom_site_fract_x
_atom_site_fract_y
_atom_site_fract_z
_atom_site_U_iso_or_equiv
_atom_site_adp_type
_atom_site_calc_flag
_atom_site_occupancy
_atom_site_disorder_assembly
_atom_site_disorder_group
_atom_site_type_symbol
Br1 0.46687(10) 0.75484(4) -0.20827(9) 0.0610(3) Uani d 1 . . Br
Br2 0.34507(7) 0.74774(3) -0.52579(7) 0.04142(18) Uani d 1 . . Br
Br3 0.31223(9) 0.48537(3) -0.49690(8) 0.0503(2) Uani d 1 . . Br
Br4 0.45527(11) 0.49944(5) -0.17222(9) 0.0669(3) Uani d 1 . . Br
O1 0.4719(9) 0.6296(4) -0.1095(6) 0.075(2) Uani d 1 . . O
O2 0.3259(14) 0.6129(4) -0.5841(7) 0.100(3) Uani d 1 . . O
C1 0.4463(8) 0.6255(4) -0.2153(8) 0.0477(17) Uani d 1 . . C
C2 0.4249(8) 0.6814(4) -0.2959(7) 0.0455(16) Uani d 1 . . C
C3 0.3800(7) 0.6769(3) -0.4143(7) 0.0420(15) Uani d 1 . . C
C4 0.3574(10) 0.6161(4) -0.4754(7) 0.0542(19) Uani d 1 . . C
C5 0.3713(8) 0.5623(4) -0.3981(7) 0.0472(16) Uani d 1 . . C
C6 0.4204(8) 0.5665(4) -0.2791(7) 0.0452(16) Uani d 1 . . C
I1 0.28542(5) 0.86840(2) 0.24780(5) 0.04666(16) Uani d 1 . . I
Cu1 0.56417(9) 0.87044(4) 0.23864(7) 0.0375(2) Uani d 1 . . Cu
Cl1 0.53409(17) 0.88188(7) 0.03323(13) 0.0353(3) Uani d 1 . . Cl
N1 0.5976(6) 0.7789(3) 0.2460(5) 0.0404(12) Uani d 1 . . N
N2 0.6503(6) 0.8601(3) 0.4119(5) 0.0398(12) Uani d 1 . . N
N3 0.5914(7) 0.9583(3) 0.2909(6) 0.0437(13) Uani d 1 . . N
C7 0.5741(9) 0.7413(4) 0.1585(7) 0.0484(17) Uani d 1 . . C
H7 0.539679 0.756132 0.080272 0.058 Uiso calc 1 . . H
C8 0.5971(10) 0.6789(4) 0.1736(8) 0.059(2) Uani d 1 . . C
H8 0.581886 0.653226 0.107393 0.07 Uiso calc 1 . . H
C9 0.6432(12) 0.6569(4) 0.2899(9) 0.066(2) Uani d 1 . . C
H9 0.654996 0.615618 0.30386 0.079 Uiso calc 1 . . H
C10 0.6715(10) 0.6968(4) 0.3851(8) 0.055(2) Uani d 1 . . C
H10 0.705954 0.683023 0.464144 0.067 Uiso calc 1 . . H
C11 0.6478(7) 0.7574(3) 0.3612(6) 0.0409(15) Uani d 1 . . C
C12 0.6772(7) 0.8042(4) 0.4574(6) 0.0412(14) Uani d 1 . . C
C13 0.7248(10) 0.7951(5) 0.5792(8) 0.060(2) Uani d 1 . . C
H13 0.74117 0.756272 0.611086 0.071 Uiso calc 1 . . H
C14 0.7482(11) 0.8452(5) 0.6541(7) 0.064(2) Uani d 1 . . C
H14 0.78196 0.84001 0.73727 0.076 Uiso calc 1 . . H
C15 0.7224(10) 0.9019(5) 0.6076(7) 0.058(2) Uani d 1 . . C
H15 0.737553 0.935361 0.658456 0.07 Uiso calc 1 . . H
C16 0.6731(8) 0.9091(4) 0.4833(6) 0.0430(15) Uani d 1 . . C
C17 0.6395(8) 0.9667(4) 0.4146(7) 0.0455(16) Uani d 1 . . C
C18 0.6554(9) 1.0235(4) 0.4674(9) 0.0540(19) Uani d 1 . . C
H18 0.689375 1.028151 0.550719 0.065 Uiso calc 1 . . H
C19 0.6187(11) 1.0737(5) 0.3913(11) 0.069(3) Uani d 1 . . C
H19 0.624919 1.112435 0.423588 0.083 Uiso calc 1 . . H
C20 0.5734(12) 1.0653(5) 0.2684(10) 0.070(3) Uani d 1 . . C
H20 0.552539 1.098626 0.217379 0.084 Uiso calc 1 . . H
C21 0.5586(9) 1.0086(4) 0.2205(8) 0.0517(18) Uani d 1 . . C
H21 0.525156 1.004103 0.137094 0.062 Uiso calc 1 . . H

loop_
_atom_site_aniso_label
_atom_site_aniso_U_11
_atom_site_aniso_U_22
_atom_site_aniso_U_33
_atom_site_aniso_U_12
_atom_site_aniso_U_13
_atom_site_aniso_U_23
Br1 0.0585(5) 0.0577(5) 0.0598(5) -0.0025(4) 0.0074(4) -0.0178(4)
Br2 0.0428(4) 0.0356(4) 0.0434(4) -0.0022(3) 0.0093(3) 0.0021(3)
Br3 0.0522(4) 0.0316(4) 0.0613(5) -0.0032(3) 0.0085(3) 0.0002(3)
Br4 0.0687(6) 0.0613(6) 0.0628(6) 0.0024(4) 0.0080(4) 0.0233(4)
O1 0.096(5) 0.087(5) 0.036(3) 0.000(4) 0.011(3) -0.007(3)
O2 0.195(11) 0.064(5) 0.045(4) -0.002(6) 0.044(5) -0.003(3)
C1 0.049(4) 0.049(4) 0.042(4) -0.003(3) 0.009(3) 0.002(3)
C2 0.042(4) 0.047(4) 0.046(4) -0.001(3) 0.012(3) -0.009(3)
C3 0.041(3) 0.041(4) 0.043(4) 0.001(3) 0.013(3) 0.001(3)
C4 0.063(5) 0.060(5) 0.037(4) -0.004(4) 0.012(3) -0.005(3)
C5 0.046(4) 0.046(4) 0.048(4) 0.000(3) 0.014(3) 0.001(3)
C6 0.044(4) 0.052(4) 0.039(3) 0.008(3) 0.013(3) 0.007(3)
I1 0.0449(3) 0.0441(3) 0.0497(3) -0.00356(19) 0.0124(2) -0.0021(2)
Cu1 0.0442(4) 0.0361(4) 0.0291(4) -0.0006(3) 0.0065(3) 0.0010(3)
Cl1 0.0485(8) 0.0316(7) 0.0250(6) -0.0001(6) 0.0098(6) 0.0054(5)
N1 0.046(3) 0.041(3) 0.034(3) 0.003(2) 0.011(2) 0.007(2)
N2 0.042(3) 0.043(3) 0.032(3) -0.001(2) 0.009(2) -0.005(2)
N3 0.050(3) 0.040(3) 0.039(3) -0.007(3) 0.010(3) -0.005(3)
C7 0.056(4) 0.049(4) 0.036(3) -0.005(3) 0.008(3) 0.005(3)
C8 0.074(6) 0.051(5) 0.051(4) -0.002(4) 0.018(4) -0.013(4)
C9 0.099(7) 0.037(4) 0.063(5) 0.005(4) 0.026(5) -0.001(4)
C10 0.079(6) 0.040(4) 0.049(4) 0.009(4) 0.021(4) 0.009(3)
C11 0.043(3) 0.045(4) 0.034(3) 0.002(3) 0.011(3) 0.008(3)
C12 0.038(3) 0.049(4) 0.036(3) 0.001(3) 0.009(3) 0.000(3)
C13 0.076(6) 0.057(5) 0.041(4) -0.004(4) 0.011(4) 0.010(4)
C14 0.090(7) 0.075(6) 0.022(3) -0.003(5) 0.010(4) -0.006(3)
C15 0.068(5) 0.067(6) 0.038(4) -0.008(4) 0.016(4) -0.014(4)
C16 0.048(4) 0.047(4) 0.035(3) -0.006(3) 0.013(3) -0.010(3)
C17 0.047(4) 0.050(4) 0.041(4) -0.007(3) 0.015(3) -0.012(3)
C18 0.058(5) 0.045(4) 0.062(5) -0.004(4) 0.025(4) -0.011(4)
C19 0.077(6) 0.047(5) 0.084(7) -0.010(4) 0.027(5) -0.018(5)
C20 0.091(7) 0.044(5) 0.072(6) 0.002(5) 0.022(6) 0.009(4)
C21 0.065(5) 0.038(4) 0.049(4) -0.002(3) 0.013(4) 0.004(3)

loop_
_atom_type_symbol
_atom_type_description
_atom_type_scat_dispersion_real
_atom_type_scat_dispersion_imag
_atom_type_scat_source
C C 0.0033 0.0016 'International Tables Vol C Tables 4.2.6.8 and 6.1.1.4'
H H 0 0 'International Tables Vol C Tables 4.2.6.8 and 6.1.1.4'
N N 0.0061 0.0033 'International Tables Vol C Tables 4.2.6.8 and 6.1.1.4'
O O 0.0106 0.006 'International Tables Vol C Tables 4.2.6.8 and 6.1.1.4'
Cu Cu 0.3201 1.2651 'International Tables Vol C Tables 4.2.6.8 and 6.1.1.4'
Cl Cl 0.1484 0.1585 'International Tables Vol C Tables 4.2.6.8 and 6.1.1.4'
Br Br -0.2901 2.4595 'International Tables Vol C Tables 4.2.6.8 and 6.1.1.4'
I I -0.4742 1.8119 'International Tables Vol C Tables 4.2.6.8 and 6.1.1.4'

loop_
_geom_angle_atom_site_label_1
_geom_angle_atom_site_label_2
_geom_angle_atom_site_label_3
_geom_angle
_geom_angle_site_symmetry_1
_geom_angle_site_symmetry_3
_geom_angle_publ_flag
O1 C1 C6 122.4(8) . . ?
O1 C1 C2 121.5(8) . . ?
C6 C1 C2 115.9(7) . . ?
C3 C2 C1 121.3(7) . . ?
C3 C2 Br1 125.3(6) . . ?
C1 C2 Br1 113.4(5) . . ?
C2 C3 C4 121.1(7) . . ?
C2 C3 Br2 123.8(6) . . ?
C4 C3 Br2 115.1(5) . . ?
O2 C4 C5 122.4(9) . . ?
O2 C4 C3 120.0(9) . . ?
C5 C4 C3 117.5(7) . . ?
C6 C5 C4 121.1(8) . . ?
C6 C5 Br3 126.9(7) . . ?
C4 C5 Br3 112.0(6) . . ?
C5 C6 C1 122.5(8) . . ?
C5 C6 Br4 124.4(7) . . ?
C1 C6 Br4 113.0(5) . . ?
N2 Cu1 N3 79.9(3) . . ?
N2 Cu1 N1 79.8(2) . . ?
N3 Cu1 N1 157.9(3) . . ?
N2 Cu1 Cl1 161.65(19) . . ?
N3 Cu1 Cl1 99.58(19) . . ?
N1 Cu1 Cl1 96.82(17) . . ?
N2 Cu1 I1 96.03(19) . . ?
N3 Cu1 I1 92.99(19) . . ?
N1 Cu1 I1 97.92(18) . . ?
Cl1 Cu1 I1 102.31(5) . . ?
C7 N1 C11 118.4(7) . . ?
C7 N1 Cu1 128.4(5) . . ?
C11 N1 Cu1 113.2(5) . . ?
C12 N2 C16 121.7(6) . . ?
C12 N2 Cu1 119.3(5) . . ?
C16 N2 Cu1 118.9(5) . . ?
C21 N3 C17 117.4(7) . . ?
C21 N3 Cu1 128.0(5) . . ?
C17 N3 Cu1 114.4(5) . . ?
N1 C7 C8 123.9(7) . . ?
N1 C7 H7 118 . . ?
C8 C7 H7 118 . . ?
C9 C8 C7 117.6(8) . . ?
C9 C8 H8 121.2 . . ?
C7 C8 H8 121.2 . . ?
C10 C9 C8 119.3(8) . . ?
C10 C9 H9 120.4 . . ?
C8 C9 H9 120.4 . . ?
C9 C10 C11 118.8(8) . . ?
C9 C10 H10 120.6 . . ?
C11 C10 H10 120.6 . . ?
N1 C11 C10 121.9(7) . . ?
N1 C11 C12 115.2(6) . . ?
C10 C11 C12 122.9(7) . . ?
N2 C12 C13 120.8(7) . . ?
N2 C12 C11 112.0(6) . . ?
C13 C12 C11 127.2(8) . . ?
C12 C13 C14 118.2(9) . . ?
C12 C13 H13 120.9 . . ?
C14 C13 H13 120.9 . . ?
C15 C14 C13 120.9(8) . . ?
C15 C14 H14 119.5 . . ?
C13 C14 H14 119.5 . . ?
C14 C15 C16 119.0(8) . . ?
C14 C15 H15 120.5 . . ?
C16 C15 H15 120.5 . . ?
N2 C16 C15 119.4(8) . . ?
N2 C16 C17 113.1(6) . . ?
C15 C16 C17 127.5(7) . . ?
N3 C17 C18 122.5(8) . . ?
N3 C17 C16 113.2(6) . . ?
C18 C17 C16 124.3(7) . . ?
C17 C18 C19 117.9(9) . . ?
C17 C18 H18 121.1 . . ?
C19 C18 H18 121.1 . . ?
C20 C19 C18 119.4(9) . . ?
C20 C19 H19 120.3 . . ?
C18 C19 H19 120.3 . . ?
C21 C20 C19 120.7(9) . . ?
C21 C20 H20 119.7 . . ?
C19 C20 H20 119.7 . . ?
C20 C21 N3 122.0(8) . . ?
C20 C21 H21 119 . . ?
N3 C21 H21 119 . . ?

loop_
_geom_bond_atom_site_label_1
_geom_bond_atom_site_label_2
_geom_bond_site_symmetry_2
_geom_bond_distance
_geom_bond_publ_flag
Br1 C2 . 1.895(8) ?
Br2 C3 . 1.995(8) ?
Br3 C5 . 2.039(8) ?
Br4 C6 . 1.897(8) ?
O1 C1 . 1.180(10) ?
O2 C4 . 1.207(11) ?
C1 C6 . 1.485(12) ?
C1 C2 . 1.526(12) ?
C2 C3 . 1.315(11) ?
C3 C4 . 1.506(12) ?
C4 C5 . 1.472(12) ?
C5 C6 . 1.324(11) ?
I1 Cu1 . 2.8960(10) ?
Cu1 N2 . 1.951(6) ?
Cu1 N3 . 2.030(6) ?
Cu1 N1 . 2.050(6) ?
Cu1 Cl1 . 2.3250(16) ?
N1 C7 . 1.279(10) ?
N1 C11 . 1.366(9) ?
N2 C12 . 1.341(10) ?
N2 C16 . 1.341(9) ?
N3 C21 . 1.362(11) ?
N3 C17 . 1.383(10) ?
C7 C8 . 1.402(13) ?
C7 H7 . 0.93 ?
C8 C9 . 1.378(14) ?
C8 H8 . 0.93 ?
C9 C10 . 1.374(13) ?
C9 H9 . 0.93 ?
C10 C11 . 1.377(11) ?
C10 H10 . 0.93 ?
C11 C12 . 1.485(10) ?
C12 C13 . 1.365(11) ?
C13 C14 . 1.384(13) ?
C13 H13 . 0.93 ?
C14 C15 . 1.359(15) ?
C14 H14 . 0.93 ?
C15 C16 . 1.388(11) ?
C15 H15 . 0.93 ?
C16 C17 . 1.486(12) ?
C17 C18 . 1.387(11) ?
C18 C19 . 1.397(15) ?
C18 H18 . 0.93 ?
C19 C20 . 1.374(16) ?
C19 H19 . 0.93 ?
C20 C21 . 1.361(13) ?
C20 H20 . 0.93 ?
C21 H21 . 0.93 ?

loop_
_geom_torsion_atom_site_label_1
_geom_torsion_atom_site_label_2
_geom_torsion_atom_site_label_3
_geom_torsion_atom_site_label_4
_geom_torsion
_geom_torsion_site_symmetry_1
_geom_torsion_site_symmetry_2
_geom_torsion_site_symmetry_3
_geom_torsion_site_symmetry_4
_geom_torsion_publ_flag
O1 C1 C2 C3 -171.4(9) . . . . ?
C6 C1 C2 C3 3.1(11) . . . . ?
O1 C1 C2 Br1 7.8(11) . . . . ?
C6 C1 C2 Br1 -177.6(5) . . . . ?
C1 C2 C3 C4 -4.4(12) . . . . ?
Br1 C2 C3 C4 176.4(6) . . . . ?
C1 C2 C3 Br2 178.5(6) . . . . ?
Br1 C2 C3 Br2 -0.7(10) . . . . ?
C2 C3 C4 O2 -174.5(11) . . . . ?
Br2 C3 C4 O2 2.9(13) . . . . ?
C2 C3 C4 C5 7.2(12) . . . . ?
Br2 C3 C4 C5 -175.4(6) . . . . ?
O2 C4 C5 C6 172.5(11) . . . . ?
C3 C4 C5 C6 -9.3(12) . . . . ?
O2 C4 C5 Br3 -6.0(13) . . . . ?
C3 C4 C5 Br3 172.3(6) . . . . ?
C4 C5 C6 C1 8.6(13) . . . . ?
Br3 C5 C6 C1 -173.2(6) . . . . ?
C4 C5 C6 Br4 -175.0(6) . . . . ?
Br3 C5 C6 Br4 3.2(11) . . . . ?
O1 C1 C6 C5 169.3(9) . . . . ?
C2 C1 C6 C5 -5.2(12) . . . . ?
O1 C1 C6 Br4 -7.5(11) . . . . ?
C2 C1 C6 Br4 178.0(5) . . . . ?
C11 N1 C7 C8 -0.2(13) . . . . ?
Cu1 N1 C7 C8 -178.1(7) . . . . ?
N1 C7 C8 C9 2.4(15) . . . . ?
C7 C8 C9 C10 -3.5(16) . . . . ?
C8 C9 C10 C11 2.5(16) . . . . ?
C7 N1 C11 C10 -1.0(12) . . . . ?
Cu1 N1 C11 C10 177.2(7) . . . . ?
C7 N1 C11 C12 177.8(7) . . . . ?
Cu1 N1 C11 C12 -4.0(8) . . . . ?
C9 C10 C11 N1 -0.2(14) . . . . ?
C9 C10 C11 C12 -178.9(9) . . . . ?
C16 N2 C12 C13 2.2(12) . . . . ?
Cu1 N2 C12 C13 -173.5(7) . . . . ?
C16 N2 C12 C11 -178.3(7) . . . . ?
Cu1 N2 C12 C11 6.0(8) . . . . ?
N1 C11 C12 N2 -1.0(9) . . . . ?
C10 C11 C12 N2 177.8(8) . . . . ?
N1 C11 C12 C13 178.5(8) . . . . ?
C10 C11 C12 C13 -2.7(13) . . . . ?
N2 C12 C13 C14 -1.8(14) . . . . ?
C11 C12 C13 C14 178.8(9) . . . . ?
C12 C13 C14 C15 1.0(16) . . . . ?
C13 C14 C15 C16 -0.6(16) . . . . ?
C12 N2 C16 C15 -1.8(11) . . . . ?
Cu1 N2 C16 C15 174.0(6) . . . . ?
C12 N2 C16 C17 178.6(7) . . . . ?
Cu1 N2 C16 C17 -5.6(9) . . . . ?
C14 C15 C16 N2 0.9(13) . . . . ?
C14 C15 C16 C17 -179.5(9) . . . . ?
C21 N3 C17 C18 -0.3(12) . . . . ?
Cu1 N3 C17 C18 -175.5(6) . . . . ?
C21 N3 C17 C16 -179.6(7) . . . . ?
Cu1 N3 C17 C16 5.2(8) . . . . ?
N2 C16 C17 N3 0.0(10) . . . . ?
C15 C16 C17 N3 -179.6(8) . . . . ?
N2 C16 C17 C18 -179.3(7) . . . . ?
C15 C16 C17 C18 1.1(14) . . . . ?
N3 C17 C18 C19 1.1(13) . . . . ?
C16 C17 C18 C19 -179.6(8) . . . . ?
C17 C18 C19 C20 -2.3(15) . . . . ?
C18 C19 C20 C21 2.7(17) . . . . ?
C19 C20 C21 N3 -1.9(17) . . . . ?
C17 N3 C21 C20 0.7(13) . . . . ?
Cu1 N3 C21 C20 175.1(8) . . . . ?
